data_7107166
loop_
_publ_author_name
'Amol M. Vibhute'
'Rajesh G. Gonnade'
'R. S. Swathi'
'Kana M. Sureshan'

_publ_section_title
;
 Strength from weakness: opportunistic CH - O hydrogen bonds
 differentially dictate the conformational fate in solid and solution
 states
;
_journal_name_full Chem.Commun.
_journal_page_first 717
_journal_paper_doi 10.1039/c1cc15051k
_journal_volume 48
_journal_year 2012
_chemical_formula_sum 'C16 H24 O8'
_chemical_formula_weight 344.35
_chemical_name_systematic
;
?
;
_space_group_IT_number 14
_symmetry_cell_setting monoclinic
_symmetry_space_group_name_Hall '-P 2ybc'
_symmetry_space_group_name_H-M 'P 1 21/c 1'
_atom_sites_solution_hydrogens geom
_atom_sites_solution_primary direct
_atom_sites_solution_secondary difmap
_audit_creation_method SHELXL-97
_cell_angle_alpha 90.00
_cell_angle_beta 98.896(8)
_cell_angle_gamma 90.00
_cell_formula_units_Z 4
_cell_length_a 19.6432(17)
_cell_length_b 10.0493(8)
_cell_length_c 9.1485(8)
_cell_measurement_reflns_used 1487
_cell_measurement_temperature 293(2)
_cell_measurement_theta_max 29.0961
_cell_measurement_theta_min 2.8266
_cell_volume 1784.2(3)
_computing_cell_refinement
;
CrysAlisPro, Oxford Diffraction Ltd.,
Version 1.171.33.55 (release 05-01-2010 CrysAlis171 .NET)
(compiled Jan 5 2010,16:28:46)
;
_computing_data_collection
;
CrysAlisPro, Oxford Diffraction Ltd.,
Version 1.171.33.55 (release 05-01-2010 CrysAlis171 .NET)
(compiled Jan 5 2010,16:28:46)
;
_computing_data_reduction
;
CrysAlisPro, Oxford Diffraction Ltd.,
Version 1.171.33.55 (release 05-01-2010 CrysAlis171 .NET)
(compiled Jan 5 2010,16:28:46)
;
_computing_structure_refinement 'SHELXL-97 (Sheldrick, 1997)'
_computing_structure_solution 'SHELXS-97 (Sheldrick, 1990)'
_diffrn_ambient_temperature 293(2)
_diffrn_measured_fraction_theta_full 0.999
_diffrn_measured_fraction_theta_max 0.999
_diffrn_measurement_device_type 'Xcalibur, Eos, Gemini'
_diffrn_radiation_monochromator graphite
_diffrn_radiation_source 'Enhance (Mo) X-ray Source'
_diffrn_radiation_type MoK\a
_diffrn_radiation_wavelength 0.71073
_diffrn_reflns_av_R_equivalents 0.0688
_diffrn_reflns_av_sigmaI/netI 0.1401
_diffrn_reflns_limit_h_max 24
_diffrn_reflns_limit_h_min -23
_diffrn_reflns_limit_k_max 6
_diffrn_reflns_limit_k_min -12
_diffrn_reflns_limit_l_max 10
_diffrn_reflns_limit_l_min -11
_diffrn_reflns_number 7424
_diffrn_reflns_theta_full 26.36
_diffrn_reflns_theta_max 26.36
_diffrn_reflns_theta_min 2.92
_exptl_absorpt_coefficient_mu 0.103
_exptl_absorpt_correction_T_max 0.9878
_exptl_absorpt_correction_T_min 0.9678
_exptl_absorpt_correction_type multi-scan
_exptl_absorpt_process_details
;
CrysAlisPro, Oxford Diffraction Ltd.,
Version 1.171.33.55 (release 05-01-2010 CrysAlis171 .NET)
(compiled Jan 5 2010,16:28:46)
Empirical absorption correction using spherical harmonics,
implemented in SCALE3 ABSPACK scaling algorithm.
;
_exptl_crystal_colour colorless
_exptl_crystal_density_diffrn 1.282
_exptl_crystal_density_method 'not measured'
_exptl_crystal_description plate
_exptl_crystal_F_000 736
_exptl_crystal_size_max 0.32
_exptl_crystal_size_mid 0.28
_exptl_crystal_size_min 0.12
_refine_diff_density_max 0.169
_refine_diff_density_min -0.198
_refine_diff_density_rms 0.041
_refine_ls_extinction_method none
_refine_ls_goodness_of_fit_ref 0.783
_refine_ls_hydrogen_treatment riding
_refine_ls_matrix_type full
_refine_ls_number_parameters 223
_refine_ls_number_reflns 3647
_refine_ls_number_restraints 0
_refine_ls_restrained_S_all 0.783
_refine_ls_R_factor_all 0.1665
_refine_ls_R_factor_gt 0.0516
_refine_ls_shift/su_max 0.001
_refine_ls_shift/su_mean 0.000
_refine_ls_structure_factor_coef Fsqd
_refine_ls_weighting_details 'calc w=1/[\s^2^(Fo^2^)+(0.0453P)^2^+0.0000P] where P=(Fo^2^+2Fc^2^)/3'
_refine_ls_weighting_scheme calc
_refine_ls_wR_factor_gt 0.0975
_refine_ls_wR_factor_ref 0.1198
_reflns_number_gt 1369
_reflns_number_total 3647
_reflns_threshold_expression >2sigma(I)
_cod_data_source_file c1cc15051k.txt
_cod_data_source_block epr6
_cod_database_code 7107166

loop_
_symmetry_equiv_pos_as_xyz
'x, y, z'
'-x, y+1/2, -z+1/2'
'-x, -y, -z'
'x, -y-1/2, z-1/2'

loop_
_atom_site_label
_atom_site_type_symbol
_atom_site_fract_x
_atom_site_fract_y
_atom_site_fract_z
_atom_site_U_iso_or_equiv
_atom_site_adp_type
_atom_site_occupancy
_atom_site_symmetry_multiplicity
_atom_site_calc_flag
_atom_site_refinement_flags
C1 C 0.22906(14) 0.3419(3) 0.5728(3) 0.0496(8) Uani 1 1 d .
H1 H 0.2318 0.2478 0.5461 0.059 Uiso 1 1 calc R
C2 C 0.17671(14) 0.4167(3) 0.4586(3) 0.0491(8) Uani 1 1 d .
H2 H 0.1361 0.3601 0.4310 0.059 Uiso 1 1 calc R
C3 C 0.20152(14) 0.4652(3) 0.3178(3) 0.0493(8) Uani 1 1 d .
H3 H 0.1970 0.3911 0.2474 0.059 Uiso 1 1 calc R
C4 C 0.27552(14) 0.5152(3) 0.3346(3) 0.0448(7) Uani 1 1 d .
H4 H 0.2800 0.6038 0.3798 0.054 Uiso 1 1 calc R
C5 C 0.31918(14) 0.4147(3) 0.4283(3) 0.0440(7) Uani 1 1 d .
H5 H 0.3141 0.3268 0.3814 0.053 Uiso 1 1 calc R
C6 C 0.29795(14) 0.4094(3) 0.5780(3) 0.0459(7) Uani 1 1 d .
H6 H 0.2951 0.5002 0.6158 0.055 Uiso 1 1 calc R
C7 C 0.15535(15) 0.4707(3) 0.6909(4) 0.0571(8) Uani 1 1 d .
C8 C 0.18140(17) 0.5740(3) 0.8051(3) 0.0739(10) Uani 1 1 d .
H8A H 0.2252 0.6068 0.7868 0.111 Uiso 1 1 calc R
H8B H 0.1865 0.5349 0.9019 0.111 Uiso 1 1 calc R
H8C H 0.1491 0.6463 0.7995 0.111 Uiso 1 1 calc R
C9 C 0.08310(16) 0.4211(3) 0.7027(4) 0.0852(11) Uani 1 1 d .
H9A H 0.0513 0.4943 0.6885 0.128 Uiso 1 1 calc R
H9B H 0.0828 0.3829 0.7987 0.128 Uiso 1 1 calc R
H9C H 0.0697 0.3549 0.6281 0.128 Uiso 1 1 calc R
C10 C 0.10301(17) 0.5403(4) 0.1556(4) 0.0652(9) Uani 1 1 d .
C11 C 0.06473(15) 0.6623(3) 0.0946(4) 0.0754(10) Uani 1 1 d .
H11A H 0.0302 0.6378 0.0130 0.113 Uiso 1 1 calc R
H11B H 0.0964 0.7239 0.0613 0.113 Uiso 1 1 calc R
H11C H 0.0431 0.7032 0.1704 0.113 Uiso 1 1 calc R
C12 C 0.32860(17) 0.6211(4) 0.1461(4) 0.0638(9) Uani 1 1 d .
C13 C 0.36073(17) 0.5943(3) 0.0128(4) 0.0854(11) Uani 1 1 d .
H13A H 0.3608 0.6744 -0.0444 0.128 Uiso 1 1 calc R
H13B H 0.3349 0.5267 -0.0459 0.128 Uiso 1 1 calc R
H13C H 0.4073 0.5645 0.0423 0.128 Uiso 1 1 calc R
C14 C 0.41477(15) 0.3846(3) 0.6022(3) 0.0516(8) Uani 1 1 d .
C15 C 0.45429(16) 0.4875(3) 0.7014(3) 0.0711(10) Uani 1 1 d .
H15A H 0.4252 0.5630 0.7100 0.107 Uiso 1 1 calc R
H15B H 0.4939 0.5153 0.6596 0.107 Uiso 1 1 calc R
H15C H 0.4689 0.4499 0.7975 0.107 Uiso 1 1 calc R
C16 C 0.45583(17) 0.2623(3) 0.5783(4) 0.0902(12) Uani 1 1 d .
H16A H 0.4671 0.2151 0.6701 0.135 Uiso 1 1 calc R
H16B H 0.4975 0.2879 0.5430 0.135 Uiso 1 1 calc R
H16C H 0.4291 0.2058 0.5066 0.135 Uiso 1 1 calc R
O1 O 0.20107(10) 0.35679(17) 0.7060(2) 0.0577(6) Uani 1 1 d .
O2 O 0.15862(9) 0.52408(17) 0.5471(2) 0.0545(5) Uani 1 1 d .
O3 O 0.15820(10) 0.57247(17) 0.2517(2) 0.0565(6) Uani 1 1 d .
O4 O 0.29583(10) 0.51597(19) 0.1887(2) 0.0562(6) Uani 1 1 d .
O5 O 0.39019(10) 0.44877(17) 0.4628(2) 0.0554(5) Uani 1 1 d .
O6 O 0.35459(9) 0.34248(17) 0.6625(2) 0.0558(5) Uani 1 1 d .
O7 O 0.08715(13) 0.4294(2) 0.1253(3) 0.1229(12) Uani 1 1 d .
O8 O 0.33162(16) 0.7242(3) 0.2111(3) 0.1223(12) Uani 1 1 d .

loop_
_atom_site_aniso_label
_atom_site_aniso_U_11
_atom_site_aniso_U_22
_atom_site_aniso_U_33
_atom_site_aniso_U_23
_atom_site_aniso_U_13
_atom_site_aniso_U_12
C1 0.0465(19) 0.0444(17) 0.056(2) 0.0046(15) 0.0040(16) -0.0019(14)
C2 0.0393(18) 0.0491(18) 0.058(2) 0.0013(16) 0.0048(16) -0.0077(14)
C3 0.0437(19) 0.0477(18) 0.054(2) -0.0040(15) -0.0013(15) 0.0007(15)
C4 0.0470(19) 0.0471(17) 0.0392(18) 0.0008(14) 0.0037(15) -0.0017(14)
C5 0.0360(18) 0.0512(18) 0.0450(18) 0.0023(14) 0.0068(14) -0.0064(14)
C6 0.0386(18) 0.0489(17) 0.0487(19) 0.0104(14) 0.0022(15) 0.0004(14)
C7 0.049(2) 0.063(2) 0.063(2) 0.0129(18) 0.0189(17) 0.0050(17)
C8 0.079(3) 0.079(2) 0.064(2) -0.0001(19) 0.011(2) 0.0054(19)
C9 0.048(2) 0.101(3) 0.112(3) 0.016(2) 0.028(2) 0.0005(19)
C10 0.051(2) 0.071(2) 0.068(2) 0.0025(19) -0.0104(18) -0.0131(19)
C11 0.054(2) 0.079(2) 0.084(3) 0.0122(19) -0.0186(18) 0.0024(18)
C12 0.064(2) 0.073(3) 0.054(2) 0.010(2) 0.0074(19) -0.002(2)
C13 0.075(3) 0.126(3) 0.059(2) 0.015(2) 0.024(2) 0.007(2)
C14 0.0412(19) 0.0594(19) 0.055(2) 0.0136(16) 0.0087(16) 0.0017(16)
C15 0.060(2) 0.094(2) 0.059(2) 0.0016(19) 0.0053(18) -0.0144(19)
C16 0.088(3) 0.079(2) 0.106(3) 0.021(2) 0.023(2) 0.037(2)
O1 0.0519(14) 0.0609(13) 0.0643(15) 0.0169(11) 0.0219(11) 0.0041(10)
O2 0.0479(13) 0.0564(12) 0.0591(14) 0.0037(11) 0.0081(10) 0.0072(10)
O3 0.0474(13) 0.0538(12) 0.0610(13) -0.0036(10) -0.0143(11) -0.0001(10)
O4 0.0643(15) 0.0611(14) 0.0429(13) 0.0017(10) 0.0074(11) -0.0006(11)
O5 0.0414(13) 0.0722(14) 0.0519(13) 0.0129(10) 0.0046(10) -0.0022(10)
O6 0.0414(12) 0.0675(13) 0.0568(13) 0.0240(10) 0.0024(10) 0.0039(10)
O7 0.104(2) 0.0726(17) 0.161(3) 0.0024(17) -0.076(2) -0.0187(16)
O8 0.192(3) 0.0846(19) 0.106(2) -0.0170(17) 0.072(2) -0.053(2)

loop_
_atom_type_symbol
_atom_type_description
_atom_type_scat_dispersion_real
_atom_type_scat_dispersion_imag
_atom_type_scat_source
C C 0.0033 0.0016 'International Tables Vol C Tables 4.2.6.8 and 6.1.1.4'
H H 0.0000 0.0000 'International Tables Vol C Tables 4.2.6.8 and 6.1.1.4'
O O 0.0106 0.0060 'International Tables Vol C Tables 4.2.6.8 and 6.1.1.4'

loop_
_geom_angle_atom_site_label_1
_geom_angle_atom_site_label_2
_geom_angle_atom_site_label_3
_geom_angle
O1 C1 C6 113.0(2)
O1 C1 C2 102.9(2)
C6 C1 C2 107.6(2)
O1 C1 H1 111.0
C6 C1 H1 111.0
C2 C1 H1 111.0
O2 C2 C3 112.2(2)
O2 C2 C1 100.5(2)
C3 C2 C1 117.4(2)
O2 C2 H2 108.7
C3 C2 H2 108.7
C1 C2 H2 108.7
O3 C3 C4 106.7(2)
O3 C3 C2 110.3(2)
C4 C3 C2 116.4(2)
O3 C3 H3 107.7
C4 C3 H3 107.7
C2 C3 H3 107.7
O4 C4 C5 108.3(2)
O4 C4 C3 107.6(2)
C5 C4 C3 106.7(2)
O4 C4 H4 111.3
C5 C4 H4 111.3
C3 C4 H4 111.3
O5 C5 C6 102.0(2)
O5 C5 C4 114.7(2)
C6 C5 C4 109.3(2)
O5 C5 H5 110.2
C6 C5 H5 110.2
C4 C5 H5 110.2
O6 C6 C5 102.1(2)
O6 C6 C1 115.3(2)
C5 C6 C1 111.3(2)
O6 C6 H6 109.3
C5 C6 H6 109.3
C1 C6 H6 109.3
O2 C7 O1 105.5(2)
O2 C7 C8 108.7(2)
O1 C7 C8 109.9(3)
O2 C7 C9 111.2(3)
O1 C7 C9 107.8(2)
C8 C7 C9 113.4(3)
C7 C8 H8A 109.5
C7 C8 H8B 109.5
H8A C8 H8B 109.5
C7 C8 H8C 109.5
H8A C8 H8C 109.5
H8B C8 H8C 109.5
C7 C9 H9A 109.5
C7 C9 H9B 109.5
H9A C9 H9B 109.5
C7 C9 H9C 109.5
H9A C9 H9C 109.5
H9B C9 H9C 109.5
O7 C10 O3 123.1(3)
O7 C10 C11 125.9(3)
O3 C10 C11 111.0(3)
C10 C11 H11A 109.5
C10 C11 H11B 109.5
H11A C11 H11B 109.5
C10 C11 H11C 109.5
H11A C11 H11C 109.5
H11B C11 H11C 109.5
O8 C12 O4 122.4(3)
O8 C12 C13 125.0(3)
O4 C12 C13 112.6(3)
C12 C13 H13A 109.5
C12 C13 H13B 109.5
H13A C13 H13B 109.5
C12 C13 H13C 109.5
H13A C13 H13C 109.5
H13B C13 H13C 109.5
O6 C14 O5 106.7(2)
O6 C14 C16 107.8(2)
O5 C14 C16 110.5(2)
O6 C14 C15 110.3(2)
O5 C14 C15 107.2(2)
C16 C14 C15 114.2(3)
C14 C15 H15A 109.5
C14 C15 H15B 109.5
H15A C15 H15B 109.5
C14 C15 H15C 109.5
H15A C15 H15C 109.5
H15B C15 H15C 109.5
C14 C16 H16A 109.5
C14 C16 H16B 109.5
H16A C16 H16B 109.5
C14 C16 H16C 109.5
H16A C16 H16C 109.5
H16B C16 H16C 109.5
C1 O1 C7 108.6(2)
C2 O2 C7 106.8(2)
C10 O3 C3 117.6(2)
C12 O4 C4 119.3(2)
C5 O5 C14 105.74(19)
C6 O6 C14 105.75(19)

loop_
_geom_bond_atom_site_label_1
_geom_bond_atom_site_label_2
_geom_bond_distance
C1 O1 1.420(3)
C1 C6 1.508(3)
C1 C2 1.543(3)
C1 H1 0.9800
C2 O2 1.427(3)
C2 C3 1.526(3)
C2 H2 0.9800
C3 O3 1.447(3)
C3 C4 1.523(4)
C3 H3 0.9800
C4 O4 1.451(3)
C4 C5 1.504(3)
C4 H4 0.9800
C5 O5 1.423(3)
C5 C6 1.493(3)
C5 H5 0.9800
C6 O6 1.422(3)
C6 H6 0.9800
C7 O2 1.432(3)
C7 O1 1.449(3)
C7 C8 1.505(4)
C7 C9 1.524(4)
C8 H8A 0.9600
C8 H8B 0.9600
C8 H8C 0.9600
C9 H9A 0.9600
C9 H9B 0.9600
C9 H9C 0.9600
C10 O7 1.179(3)
C10 O3 1.325(3)
C10 C11 1.500(4)
C11 H11A 0.9600
C11 H11B 0.9600
C11 H11C 0.9600
C12 O8 1.191(3)
C12 O4 1.326(4)
C12 C13 1.482(4)
C13 H13A 0.9600
C13 H13B 0.9600
C13 H13C 0.9600
C14 O6 1.443(3)
C14 O5 1.444(3)
C14 C16 1.504(4)
C14 C15 1.510(4)
C15 H15A 0.9600
C15 H15B 0.9600
C15 H15C 0.9600
C16 H16A 0.9600
C16 H16B 0.9600
C16 H16C 0.9600
